data_2226645
loop_
_publ_author_name
'Pilate, Marcy L.'
'Blount, Henry'
'Fronczek, Frank R.'
'Hossain, Md. Alamgir'

_publ_section_title
;
 Tris(2-benzamidoethyl)ammonium tetrafluoroborate
;
_journal_coeditor_code RK2214
_journal_issue 7
_journal_name_full 'Acta Crystallographica Section E'
_journal_page_first o1833
_journal_page_last o1834
_journal_paper_doi 10.1107/S1600536810024323
_journal_volume 66
_journal_year 2010
_chemical_formula_iupac 'C27 H31 N4 O3 +, B F4 -'
_chemical_formula_moiety 'C27 H31 N4 O3 +, B F4 -'
_chemical_formula_sum 'C27 H31 B F4 N4 O3'
_chemical_formula_weight 546.37
_chemical_melting_point 423
_chemical_name_systematic
;
Tris(2-benzamidoethyl)ammonium tetrafluoroborate
;
_space_group_IT_number 14
_symmetry_cell_setting monoclinic
_symmetry_space_group_name_Hall '-P 2yn'
_symmetry_space_group_name_H-M 'P 1 21/n 1'
_atom_sites_solution_hydrogens geom
_atom_sites_solution_primary direct
_atom_sites_solution_secondary difmap
_audit_creation_method SHELXL-97
_cell_angle_alpha 90
_cell_angle_beta 94.546(10)
_cell_angle_gamma 90
_cell_formula_units_Z 4
_cell_length_a 13.325(2)
_cell_length_b 9.572(2)
_cell_length_c 21.118(3)
_cell_measurement_reflns_used 6170
_cell_measurement_temperature 90.0(5)
_cell_measurement_theta_max 27.1
_cell_measurement_theta_min 2.5
_cell_volume 2685.1(8)
_computing_cell_refinement
;
<i>DENZO</i> and <i>SCALEPACK</i> (Otwinowski & Minor, 1997)
;
_computing_data_collection '<i>COLLECT</i> (Nonius, 1999)'
_computing_data_reduction '<i>DENZO</i> and <i>SCALEPACK</i> (Otwinowski & Minor, 1997)'
_computing_molecular_graphics '<i>ORTEP-3</i> (Farrugia, 1997)'
_computing_publication_material '<i>SHELXL97</i> (Sheldrick, 2008)'
_computing_structure_refinement '<i>SHELXL97</i> (Sheldrick, 2008)'
_computing_structure_solution '<i>SIR97</i> (Altomare <i>et al.</i>, 1999)'
_diffrn_ambient_temperature 90.0(5)
_diffrn_measured_fraction_theta_full 0.999
_diffrn_measured_fraction_theta_max 0.998
_diffrn_measurement_device 'Nonius KappaCCD diffractometer with Oxford Cryostream'
_diffrn_measurement_method ' \w--scans with \k--offsets'
_diffrn_radiation_monochromator graphite
_diffrn_radiation_source 'fine--focus sealed tube'
_diffrn_radiation_type MoK\a
_diffrn_radiation_wavelength 0.71073
_diffrn_reflns_av_R_equivalents 0.068
_diffrn_reflns_av_sigmaI/netI 0.0920
_diffrn_reflns_limit_h_max 17
_diffrn_reflns_limit_h_min -17
_diffrn_reflns_limit_k_max 12
_diffrn_reflns_limit_k_min -12
_diffrn_reflns_limit_l_max 26
_diffrn_reflns_limit_l_min -27
_diffrn_reflns_number 31844
_diffrn_reflns_theta_full 25.0
_diffrn_reflns_theta_max 27.1
_diffrn_reflns_theta_min 2.6
_exptl_absorpt_coefficient_mu 0.107
_exptl_absorpt_correction_type none
_exptl_crystal_colour colourless
_exptl_crystal_density_diffrn 1.352
_exptl_crystal_density_method 'not measured'
_exptl_crystal_description block
_exptl_crystal_F_000 1144
_exptl_crystal_size_max 0.27
_exptl_crystal_size_mid 0.25
_exptl_crystal_size_min 0.10
_refine_diff_density_max 0.256
_refine_diff_density_min -0.266
_refine_ls_extinction_coef 0.0047(7)
_refine_ls_extinction_expression Fc^*^=kFc[1+0.001xFc^2^\l^3^/sin(2\q)]^-1/4^
_refine_ls_extinction_method '<i>SHELXL97</i> (Sheldrick, 2008)'
_refine_ls_goodness_of_fit_ref 0.996
_refine_ls_hydrogen_treatment mixed
_refine_ls_matrix_type full
_refine_ls_number_parameters 365
_refine_ls_number_reflns 5914
_refine_ls_number_restraints 0
_refine_ls_restrained_S_all 0.996
_refine_ls_R_factor_all 0.117
_refine_ls_R_factor_gt 0.048
_refine_ls_shift/su_max 0.001
_refine_ls_shift/su_mean 0.000
_refine_ls_structure_factor_coef Fsqd
_refine_ls_weighting_details 'calc w=1/[\s^2^(Fo^2^)+(0.0492P)^2^] where P=(Fo^2^+2Fc^2^)/3'
_refine_ls_weighting_scheme calc
_refine_ls_wR_factor_gt 0.093
_refine_ls_wR_factor_ref 0.114
_reflns_number_gt 3310
_reflns_number_total 5914
_reflns_threshold_expression I>2\s(I)
_cod_data_source_file rk2214.cif
_cod_data_source_block I
_cod_original_sg_symbol_H-M 'P 21/n'
_cod_database_code 2226645
_cod_database_fobs_code 2226645

loop_
_symmetry_equiv_pos_as_xyz
'x, y, z'
'-x+1/2, y+1/2, -z+1/2'
'-x, -y, -z'
'x-1/2, -y-1/2, z-1/2'

loop_
_atom_site_type_symbol
_atom_site_label
_atom_site_fract_x
_atom_site_fract_y
_atom_site_fract_z
_atom_site_U_iso_or_equiv
_atom_site_adp_type
_atom_site_calc_flag
_atom_site_refinement_flags
_atom_site_occupancy
_atom_site_disorder_assembly
_atom_site_disorder_group
O O1 0.69598(10) 0.66708(15) 0.51248(6) 0.0235(3) Uani d . 1 . .
O O2 0.97004(10) 0.65535(14) 0.51217(6) 0.0237(3) Uani d . 1 . .
O O3 0.66033(11) 0.35955(15) 0.42976(6) 0.0269(4) Uani d . 1 . .
N N1 0.77743(12) 0.52786(18) 0.61191(7) 0.0190(4) Uani d . 1 . .
H H1N 0.7663(14) 0.584(2) 0.5718(9) 0.023 Uiso d . 1 . .
N N2 0.55317(13) 0.65036(19) 0.56356(7) 0.0227(4) Uani d . 1 . .
H H2N 0.4881(16) 0.655(2) 0.5611(9) 0.027 Uiso d . 1 . .
N N3 0.89693(13) 0.78188(18) 0.58685(7) 0.0207(4) Uani d . 1 . .
H H3N 0.8721(15) 0.867(2) 0.5972(9) 0.025 Uiso d . 1 . .
N N4 0.81500(13) 0.39353(18) 0.47972(7) 0.0204(4) Uani d . 1 . .
H H4N 0.8780(16) 0.412(2) 0.4753(9) 0.024 Uiso d . 1 . .
C C1 0.67293(15) 0.4962(2) 0.63108(9) 0.0212(5) Uani d . 1 . .
H H1A 0.6782 0.4611 0.6753 0.025 Uiso calc R 1 . .
H H1B 0.6432 0.4208 0.6035 0.025 Uiso calc R 1 . .
C C2 0.60230(16) 0.6219(2) 0.62667(8) 0.0238(5) Uani d . 1 . .
H H2A 0.5495 0.6073 0.6564 0.029 Uiso calc R 1 . .
H H2B 0.6412 0.7058 0.6411 0.029 Uiso calc R 1 . .
C C3 0.60327(16) 0.6812(2) 0.51281(9) 0.0208(5) Uani d . 1 . .
C C4 0.54443(15) 0.7377(2) 0.45532(9) 0.0203(5) Uani d . 1 . .
C C5 0.46519(16) 0.8306(2) 0.45962(9) 0.0243(5) Uani d . 1 . .
H H5 0.4442 0.8555 0.5001 0.029 Uiso calc R 1 . .
C C6 0.41677(16) 0.8870(2) 0.40503(10) 0.0293(5) Uani d . 1 . .
H H6 0.3632 0.9516 0.4081 0.035 Uiso calc R 1 . .
C C7 0.44618(16) 0.8496(2) 0.34635(10) 0.0310(6) Uani d . 1 . .
H H7 0.4121 0.8875 0.3090 0.037 Uiso calc R 1 . .
C C8 0.52504(17) 0.7572(2) 0.34138(10) 0.0312(6) Uani d . 1 . .
H H8 0.5447 0.7313 0.3008 0.037 Uiso calc R 1 . .
C C9 0.57503(16) 0.7029(2) 0.39571(9) 0.0269(5) Uani d . 1 . .
H H9 0.6305 0.6417 0.3924 0.032 Uiso calc R 1 . .
C C10 0.83608(15) 0.6116(2) 0.66272(9) 0.0218(5) Uani d . 1 . .
H H10A 0.8600 0.5483 0.6978 0.026 Uiso calc R 1 . .
H H10B 0.7908 0.6814 0.6801 0.026 Uiso calc R 1 . .
C C11 0.92603(15) 0.6867(2) 0.63859(9) 0.0224(5) Uani d . 1 . .
H H11A 0.9612 0.7398 0.6740 0.027 Uiso calc R 1 . .
H H11B 0.9737 0.6168 0.6239 0.027 Uiso calc R 1 . .
C C12 0.92266(15) 0.7599(2) 0.52720(9) 0.0197(5) Uani d . 1 . .
C C13 0.88929(15) 0.8684(2) 0.47918(9) 0.0191(5) Uani d . 1 . .
C C14 0.80176(16) 0.9456(2) 0.48281(9) 0.0237(5) Uani d . 1 . .
H H14 0.7618 0.9325 0.5176 0.028 Uiso calc R 1 . .
C C15 0.77232(17) 1.0423(2) 0.43572(9) 0.0270(5) Uani d . 1 . .
H H15 0.7120 1.0942 0.4382 0.032 Uiso calc R 1 . .
C C16 0.83094(17) 1.0627(2) 0.38534(9) 0.0267(5) Uani d . 1 . .
H H16 0.8112 1.1296 0.3535 0.032 Uiso calc R 1 . .
C C17 0.91824(17) 0.9861(2) 0.38106(9) 0.0272(5) Uani d . 1 . .
H H17 0.9583 1.0000 0.3463 0.033 Uiso calc R 1 . .
C C18 0.94687(16) 0.8890(2) 0.42784(9) 0.0231(5) Uani d . 1 . .
H H18 1.0065 0.8359 0.4248 0.028 Uiso calc R 1 . .
C C19 0.83279(16) 0.3959(2) 0.59740(8) 0.0211(5) Uani d . 1 . .
H H19A 0.8299 0.3309 0.6337 0.025 Uiso calc R 1 . .
H H19B 0.9045 0.4192 0.5935 0.025 Uiso calc R 1 . .
C C20 0.79230(16) 0.3222(2) 0.53764(8) 0.0223(5) Uani d . 1 . .
H H20A 0.8210 0.2268 0.5374 0.027 Uiso calc R 1 . .
H H20B 0.7184 0.3131 0.5381 0.027 Uiso calc R 1 . .
C C21 0.74826(15) 0.4008(2) 0.42910(9) 0.0199(5) Uani d . 1 . .
C C22 0.78649(15) 0.4566(2) 0.36920(9) 0.0211(5) Uani d . 1 . .
C C23 0.86024(15) 0.5588(2) 0.36906(9) 0.0228(5) Uani d . 1 . .
H H23 0.8870 0.5989 0.4080 0.027 Uiso calc R 1 . .
C C24 0.89490(16) 0.6025(2) 0.31219(9) 0.0280(5) Uani d . 1 . .
H H24 0.9440 0.6746 0.3122 0.034 Uiso calc R 1 . .
C C25 0.85853(18) 0.5420(2) 0.25530(9) 0.0308(6) Uani d . 1 . .
H H25 0.8844 0.5699 0.2166 0.037 Uiso calc R 1 . .
C C26 0.78424(18) 0.4403(2) 0.25513(10) 0.0338(6) Uani d . 1 . .
H H26 0.7589 0.3986 0.2163 0.041 Uiso calc R 1 . .
C C27 0.74720(17) 0.4001(2) 0.31173(9) 0.0274(5) Uani d . 1 . .
H H27 0.6945 0.3332 0.3114 0.033 Uiso calc R 1 . .
B B1 0.8258(2) 1.0373(3) 0.69733(11) 0.0262(6) Uani d . 1 . .
F F1 0.74417(10) 0.95062(13) 0.70473(5) 0.0393(4) Uani d . 1 . .
F F2 0.81014(10) 1.16644(13) 0.72363(5) 0.0396(4) Uani d . 1 . .
F F3 0.83701(9) 1.05339(12) 0.63193(5) 0.0297(3) Uani d . 1 . .
F F4 0.91193(10) 0.97574(15) 0.72626(5) 0.0444(4) Uani d . 1 . .

loop_
_atom_site_aniso_label
_atom_site_aniso_U_11
_atom_site_aniso_U_22
_atom_site_aniso_U_33
_atom_site_aniso_U_12
_atom_site_aniso_U_13
_atom_site_aniso_U_23
O1 0.0192(9) 0.0295(9) 0.0217(7) 0.0012(7) 0.0004(6) 0.0045(6)
O2 0.0247(9) 0.0212(9) 0.0252(8) 0.0040(7) 0.0008(6) -0.0025(6)
O3 0.0196(9) 0.0279(9) 0.0329(8) 0.0000(7) 0.0000(6) 0.0030(7)
N1 0.0182(10) 0.0217(10) 0.0169(9) -0.0006(8) -0.0003(7) 0.0011(7)
N2 0.0147(10) 0.0320(11) 0.0213(9) 0.0018(9) 0.0014(8) 0.0021(8)
N3 0.0235(11) 0.0182(10) 0.0201(9) 0.0020(8) 0.0010(7) 0.0013(8)
N4 0.0170(10) 0.0250(10) 0.0192(9) -0.0013(9) 0.0013(8) -0.0006(8)
C1 0.0182(12) 0.0258(13) 0.0199(11) -0.0029(10) 0.0034(8) 0.0007(9)
C2 0.0230(12) 0.0304(13) 0.0181(11) 0.0016(10) 0.0027(9) 0.0003(9)
C3 0.0210(13) 0.0188(12) 0.0223(11) -0.0010(10) 0.0007(9) -0.0017(9)
C4 0.0183(12) 0.0212(12) 0.0209(11) -0.0012(10) -0.0010(9) 0.0017(9)
C5 0.0226(13) 0.0241(12) 0.0263(12) -0.0013(10) 0.0036(9) 0.0007(10)
C6 0.0250(13) 0.0293(14) 0.0333(13) 0.0044(11) 0.0010(10) 0.0069(11)
C7 0.0247(13) 0.0398(15) 0.0275(12) 0.0034(12) -0.0040(10) 0.0123(11)
C8 0.0321(14) 0.0391(15) 0.0224(12) 0.0044(12) 0.0024(10) 0.0050(10)
C9 0.0231(13) 0.0292(14) 0.0283(12) 0.0022(10) 0.0021(9) 0.0023(10)
C10 0.0237(12) 0.0236(12) 0.0173(10) -0.0001(10) -0.0028(9) -0.0019(9)
C11 0.0212(12) 0.0236(12) 0.0218(11) 0.0013(10) -0.0010(9) 0.0010(9)
C12 0.0172(12) 0.0195(12) 0.0221(11) -0.0051(10) -0.0012(9) -0.0019(9)
C13 0.0185(12) 0.0173(12) 0.0212(11) -0.0019(10) -0.0004(8) -0.0035(9)
C14 0.0274(13) 0.0228(12) 0.0206(11) -0.0009(11) 0.0010(9) -0.0039(10)
C15 0.0284(13) 0.0226(13) 0.0292(12) 0.0035(11) -0.0024(10) -0.0026(10)
C16 0.0325(14) 0.0207(12) 0.0253(12) -0.0028(11) -0.0065(10) 0.0017(10)
C17 0.0302(14) 0.0286(14) 0.0225(12) -0.0068(11) 0.0009(9) -0.0002(10)
C18 0.0206(12) 0.0225(12) 0.0261(11) -0.0021(10) 0.0016(9) -0.0034(10)
C19 0.0239(12) 0.0181(12) 0.0213(11) 0.0051(10) 0.0019(9) 0.0012(9)
C20 0.0248(13) 0.0215(12) 0.0210(11) 0.0003(10) 0.0048(9) 0.0006(9)
C21 0.0159(12) 0.0168(11) 0.0268(12) 0.0024(10) 0.0004(9) -0.0039(9)
C22 0.0184(12) 0.0216(12) 0.0225(11) 0.0055(10) -0.0029(9) 0.0014(9)
C23 0.0243(13) 0.0236(13) 0.0203(11) 0.0040(10) 0.0012(9) -0.0021(9)
C24 0.0264(13) 0.0264(13) 0.0312(13) 0.0020(11) 0.0021(10) 0.0031(10)
C25 0.0428(16) 0.0291(14) 0.0209(12) 0.0080(12) 0.0050(10) 0.0042(10)
C26 0.0472(16) 0.0296(14) 0.0231(12) 0.0057(13) -0.0079(11) 0.0007(10)
C27 0.0294(14) 0.0230(13) 0.0285(12) -0.0003(11) -0.0058(10) 0.0036(10)
B1 0.0297(16) 0.0295(16) 0.0199(13) 0.0049(13) 0.0043(11) 0.0011(11)
F1 0.0437(9) 0.0353(8) 0.0392(7) -0.0023(7) 0.0056(6) 0.0090(6)
F2 0.0628(10) 0.0305(8) 0.0269(7) 0.0042(7) 0.0127(6) -0.0040(6)
F3 0.0397(8) 0.0307(8) 0.0194(6) 0.0108(6) 0.0058(5) 0.0022(5)
F4 0.0383(9) 0.0703(11) 0.0249(7) 0.0223(8) 0.0048(6) 0.0119(7)

loop_
_atom_type_symbol
_atom_type_description
_atom_type_scat_dispersion_real
_atom_type_scat_dispersion_imag
_atom_type_scat_source
C C 0.0033 0.0016 'International Tables Vol C Tables 4.2.6.8 and 6.1.1.4'
H H 0.0000 0.0000 'International Tables Vol C Tables 4.2.6.8 and 6.1.1.4'
B B 0.0013 0.0007 'International Tables Vol C Tables 4.2.6.8 and 6.1.1.4'
F F 0.0171 0.0103 'International Tables Vol C Tables 4.2.6.8 and 6.1.1.4'
N N 0.0061 0.0033 'International Tables Vol C Tables 4.2.6.8 and 6.1.1.4'
O O 0.0106 0.0060 'International Tables Vol C Tables 4.2.6.8 and 6.1.1.4'

loop_
_geom_angle_atom_site_label_1
_geom_angle_atom_site_label_2
_geom_angle_atom_site_label_3
_geom_angle_site_symmetry_1
_geom_angle_site_symmetry_3
_geom_angle
_geom_angle_publ_flag
C19 N1 C10 . . 110.86(15) ?
C19 N1 C1 . . 111.27(16) ?
C10 N1 C1 . . 110.66(15) ?
C19 N1 H1N . . 108.6(11) ?
C10 N1 H1N . . 110.5(11) ?
C1 N1 H1N . . 104.8(11) ?
C3 N2 C2 . . 123.66(18) ?
C3 N2 H2N . . 120.1(13) ?
C2 N2 H2N . . 115.9(13) ?
C12 N3 C11 . . 122.19(18) ?
C12 N3 H3N . . 119.1(12) ?
C11 N3 H3N . . 117.5(12) ?
C21 N4 C20 . . 121.86(18) ?
C21 N4 H4N . . 119.3(13) ?
C20 N4 H4N . . 116.9(13) ?
N1 C1 C2 . . 113.71(17) ?
N1 C1 H1A . . 108.8 ?
C2 C1 H1A . . 108.8 ?
N1 C1 H1B . . 108.8 ?
C2 C1 H1B . . 108.8 ?
H1A C1 H1B . . 107.7 ?
N2 C2 C1 . . 115.56(16) ?
N2 C2 H2A . . 108.4 ?
C1 C2 H2A . . 108.4 ?
N2 C2 H2B . . 108.4 ?
C1 C2 H2B . . 108.4 ?
H2A C2 H2B . . 107.5 ?
O1 C3 N2 . . 122.62(18) ?
O1 C3 C4 . . 119.51(17) ?
N2 C3 C4 . . 117.86(18) ?
C5 C4 C9 . . 119.34(18) ?
C5 C4 C3 . . 122.10(17) ?
C9 C4 C3 . . 118.41(19) ?
C6 C5 C4 . . 120.12(19) ?
C6 C5 H5 . . 119.9 ?
C4 C5 H5 . . 119.9 ?
C7 C6 C5 . . 120.0(2) ?
C7 C6 H6 . . 120.0 ?
C5 C6 H6 . . 120.0 ?
C6 C7 C8 . . 120.5(2) ?
C6 C7 H7 . . 119.8 ?
C8 C7 H7 . . 119.8 ?
C9 C8 C7 . . 119.8(2) ?
C9 C8 H8 . . 120.1 ?
C7 C8 H8 . . 120.1 ?
C8 C9 C4 . . 120.3(2) ?
C8 C9 H9 . . 119.9 ?
C4 C9 H9 . . 119.9 ?
N1 C10 C11 . . 113.03(15) ?
N1 C10 H10A . . 109.0 ?
C11 C10 H10A . . 109.0 ?
N1 C10 H10B . . 109.0 ?
C11 C10 H10B . . 109.0 ?
H10A C10 H10B . . 107.8 ?
N3 C11 C10 . . 112.24(16) ?
N3 C11 H11A . . 109.2 ?
C10 C11 H11A . . 109.2 ?
N3 C11 H11B . . 109.2 ?
C10 C11 H11B . . 109.2 ?
H11A C11 H11B . . 107.9 ?
O2 C12 N3 . . 122.60(18) ?
O2 C12 C13 . . 121.20(17) ?
N3 C12 C13 . . 116.19(18) ?
C14 C13 C18 . . 119.04(19) ?
C14 C13 C12 . . 122.60(17) ?
C18 C13 C12 . . 118.33(18) ?
C13 C14 C15 . . 120.34(19) ?
C13 C14 H14 . . 119.8 ?
C15 C14 H14 . . 119.8 ?
C16 C15 C14 . . 119.9(2) ?
C16 C15 H15 . . 120.0 ?
C14 C15 H15 . . 120.0 ?
C15 C16 C17 . . 120.3(2) ?
C15 C16 H16 . . 119.9 ?
C17 C16 H16 . . 119.9 ?
C16 C17 C18 . . 119.6(2) ?
C16 C17 H17 . . 120.2 ?
C18 C17 H17 . . 120.2 ?
C17 C18 C13 . . 120.8(2) ?
C17 C18 H18 . . 119.6 ?
C13 C18 H18 . . 119.6 ?
N1 C19 C20 . . 114.47(16) ?
N1 C19 H19A . . 108.6 ?
C20 C19 H19A . . 108.6 ?
N1 C19 H19B . . 108.6 ?
C20 C19 H19B . . 108.6 ?
H19A C19 H19B . . 107.6 ?
N4 C20 C19 . . 113.57(17) ?
N4 C20 H20A . . 108.9 ?
C19 C20 H20A . . 108.9 ?
N4 C20 H20B . . 108.9 ?
C19 C20 H20B . . 108.9 ?
H20A C20 H20B . . 107.7 ?
O3 C21 N4 . . 122.99(18) ?
O3 C21 C22 . . 120.58(17) ?
N4 C21 C22 . . 116.38(18) ?
C23 C22 C27 . . 119.33(19) ?
C23 C22 C21 . . 122.77(17) ?
C27 C22 C21 . . 117.88(19) ?
C24 C23 C22 . . 119.99(19) ?
C24 C23 H23 . . 120.0 ?
C22 C23 H23 . . 120.0 ?
C23 C24 C25 . . 120.5(2) ?
C23 C24 H24 . . 119.8 ?
C25 C24 H24 . . 119.8 ?
C24 C25 C26 . . 119.7(2) ?
C24 C25 H25 . . 120.1 ?
C26 C25 H25 . . 120.1 ?
C27 C26 C25 . . 119.7(2) ?
C27 C26 H26 . . 120.1 ?
C25 C26 H26 . . 120.1 ?
C26 C27 C22 . . 120.6(2) ?
C26 C27 H27 . . 119.7 ?
C22 C27 H27 . . 119.7 ?
F2 B1 F1 . . 110.24(19) ?
F2 B1 F4 . . 110.49(19) ?
F1 B1 F4 . . 108.96(19) ?
F2 B1 F3 . . 109.16(19) ?
F1 B1 F3 . . 108.70(18) ?
F4 B1 F3 . . 109.26(18) ?

loop_
_geom_bond_atom_site_label_1
_geom_bond_atom_site_label_2
_geom_bond_site_symmetry_2
_geom_bond_distance
_geom_bond_publ_flag
O1 C3 . 1.243(2) ?
O2 C12 . 1.238(2) ?
O3 C21 . 1.238(2) ?
N1 C19 . 1.506(2) ?
N1 C10 . 1.507(2) ?
N1 C1 . 1.511(2) ?
N1 H1N . 1.003(19) ?
N2 C3 . 1.340(2) ?
N2 C2 . 1.463(2) ?
N2 H2N . 0.87(2) ?
N3 C12 . 1.348(2) ?
N3 C11 . 1.452(2) ?
N3 H3N . 0.92(2) ?
N4 C21 . 1.337(2) ?
N4 C20 . 1.453(2) ?
N4 H4N . 0.87(2) ?
C1 C2 . 1.526(3) ?
C1 H1A . 0.9900 ?
C1 H1B . 0.9900 ?
C2 H2A . 0.9900 ?
C2 H2B . 0.9900 ?
C3 C4 . 1.493(3) ?
C4 C5 . 1.389(3) ?
C4 C9 . 1.394(3) ?
C5 C6 . 1.385(3) ?
C5 H5 . 0.9500 ?
C6 C7 . 1.376(3) ?
C6 H6 . 0.9500 ?
C7 C8 . 1.384(3) ?
C7 H7 . 0.9500 ?
C8 C9 . 1.382(3) ?
C8 H8 . 0.9500 ?
C9 H9 . 0.9500 ?
C10 C11 . 1.520(3) ?
C10 H10A . 0.9900 ?
C10 H10B . 0.9900 ?
C11 H11A . 0.9900 ?
C11 H11B . 0.9900 ?
C12 C13 . 1.495(3) ?
C13 C14 . 1.388(3) ?
C13 C18 . 1.391(3) ?
C14 C15 . 1.392(3) ?
C14 H14 . 0.9500 ?
C15 C16 . 1.383(3) ?
C15 H15 . 0.9500 ?
C16 C17 . 1.384(3) ?
C16 H16 . 0.9500 ?
C17 C18 . 1.388(3) ?
C17 H17 . 0.9500 ?
C18 H18 . 0.9500 ?
C19 C20 . 1.508(3) ?
C19 H19A . 0.9900 ?
C19 H19B . 0.9900 ?
C20 H20A . 0.9900 ?
C20 H20B . 0.9900 ?
C21 C22 . 1.499(3) ?
C22 C23 . 1.387(3) ?
C22 C27 . 1.392(3) ?
C23 C24 . 1.385(3) ?
C23 H23 . 0.9500 ?
C24 C25 . 1.386(3) ?
C24 H24 . 0.9500 ?
C25 C26 . 1.388(3) ?
C25 H25 . 0.9500 ?
C26 C27 . 1.384(3) ?
C26 H26 . 0.9500 ?
C27 H27 . 0.9500 ?
B1 F2 . 1.378(3) ?
B1 F1 . 1.387(3) ?
B1 F4 . 1.388(3) ?
B1 F3 . 1.409(2) ?

loop_
_geom_hbond_atom_site_label_D
_geom_hbond_atom_site_label_H
_geom_hbond_atom_site_label_A
_geom_hbond_site_symmetry_A
_geom_hbond_distance_DH
_geom_hbond_distance_HA
_geom_hbond_distance_DA
_geom_hbond_angle_DHA
N1 H1N O1 . 1.003(19) 1.70(2) 2.646(2) 155.2(16)
N2 H2N O3 3_666 0.87(2) 2.01(2) 2.861(2) 168.8(19)
N3 H3N F3 . 0.92(2) 2.00(2) 2.901(2) 170.0(18)
N4 H4N O2 3_766 0.87(2) 2.12(2) 2.894(2) 147.5(19)

loop_
_geom_torsion_atom_site_label_1
_geom_torsion_atom_site_label_2
_geom_torsion_atom_site_label_3
_geom_torsion_atom_site_label_4
_geom_torsion_site_symmetry_1
_geom_torsion_site_symmetry_2
_geom_torsion_site_symmetry_3
_geom_torsion_site_symmetry_4
_geom_torsion
_geom_torsion_publ_flag
C19 N1 C1 C2 . . . . -162.24(15) ?
C10 N1 C1 C2 . . . . 74.0(2) ?
C3 N2 C2 C1 . . . . -61.3(3) ?
N1 C1 C2 N2 . . . . 83.1(2) ?
C2 N2 C3 O1 . . . . 11.6(3) ?
C2 N2 C3 C4 . . . . -167.04(19) ?
O1 C3 C4 C5 . . . . -140.5(2) ?
N2 C3 C4 C5 . . . . 38.1(3) ?
O1 C3 C4 C9 . . . . 35.0(3) ?
N2 C3 C4 C9 . . . . -146.4(2) ?
C9 C4 C5 C6 . . . . 0.5(3) ?
C3 C4 C5 C6 . . . . 175.96(19) ?
C4 C5 C6 C7 . . . . 0.9(3) ?
C5 C6 C7 C8 . . . . -1.0(3) ?
C6 C7 C8 C9 . . . . -0.4(4) ?
C7 C8 C9 C4 . . . . 1.9(3) ?
C5 C4 C9 C8 . . . . -1.9(3) ?
C3 C4 C9 C8 . . . . -177.53(19) ?
C19 N1 C10 C11 . . . . 75.0(2) ?
C1 N1 C10 C11 . . . . -161.06(17) ?
C12 N3 C11 C10 . . . . -112.8(2) ?
N1 C10 C11 N3 . . . . 58.7(2) ?
C11 N3 C12 O2 . . . . 2.2(3) ?
C11 N3 C12 C13 . . . . -178.72(17) ?
O2 C12 C13 C14 . . . . 148.4(2) ?
N3 C12 C13 C14 . . . . -30.7(3) ?
O2 C12 C13 C18 . . . . -29.5(3) ?
N3 C12 C13 C18 . . . . 151.42(18) ?
C18 C13 C14 C15 . . . . -0.1(3) ?
C12 C13 C14 C15 . . . . -177.89(18) ?
C13 C14 C15 C16 . . . . -0.7(3) ?
C14 C15 C16 C17 . . . . 0.8(3) ?
C15 C16 C17 C18 . . . . -0.3(3) ?
C16 C17 C18 C13 . . . . -0.5(3) ?
C14 C13 C18 C17 . . . . 0.6(3) ?
C12 C13 C18 C17 . . . . 178.56(18) ?
C10 N1 C19 C20 . . . . -166.83(16) ?
C1 N1 C19 C20 . . . . 69.6(2) ?
C21 N4 C20 C19 . . . . -140.97(19) ?
N1 C19 C20 N4 . . . . 72.5(2) ?
C20 N4 C21 O3 . . . . 6.9(3) ?
C20 N4 C21 C22 . . . . -170.42(17) ?
O3 C21 C22 C23 . . . . 149.1(2) ?
N4 C21 C22 C23 . . . . -33.5(3) ?
O3 C21 C22 C27 . . . . -32.3(3) ?
N4 C21 C22 C27 . . . . 145.04(19) ?
C27 C22 C23 C24 . . . . -0.8(3) ?
C21 C22 C23 C24 . . . . 177.74(19) ?
C22 C23 C24 C25 . . . . -1.9(3) ?
C23 C24 C25 C26 . . . . 2.3(3) ?
C24 C25 C26 C27 . . . . -0.1(3) ?
C25 C26 C27 C22 . . . . -2.5(3) ?
C23 C22 C27 C26 . . . . 3.0(3) ?
C21 C22 C27 C26 . . . . -175.61(19) ?
